data_1556129
loop_
_publ_author_name
'Lumbroso, Alexandre'
'Beaudet, Isabelle'
'Toupet, Lo\"ic'
'Le Grognec, Erwan'
'Quintard, Jean-Paul'

_publ_section_title
;
 Stereodivergent synthesis of iminosugars from stannylated derivatives of
 (S)-vinylglycinol.
;
_journal_issue 1
_journal_name_full 'Organic letters'
_journal_page_first 160
_journal_page_last 163
_journal_paper_doi 10.1021/ol303213r
_journal_volume 15
_journal_year 2013
_chemical_formula_sum 'C15 H23 N O3'
_chemical_formula_weight 265.34
_space_group_IT_number 4
_space_group_name_Hall 'P 2yb'
_space_group_name_H-M_alt 'P 1 21 1'
_symmetry_cell_setting monoclinic
_symmetry_space_group_name_H-M 'P 1 21 1'
_atom_sites_solution_hydrogens geom
_atom_sites_solution_primary direct
_atom_sites_solution_secondary difmap
_audit_creation_method SHELXL-97
_cell_angle_alpha 90.00
_cell_angle_beta 101.980(10)
_cell_angle_gamma 90.00
_cell_formula_units_Z 6
_cell_length_a 11.479(2)
_cell_length_b 16.064(2)
_cell_length_c 12.350(2)
_cell_measurement_temperature 120(1)
_cell_volume 2227.7(6)
_computing_cell_refinement 'CrysAlis RED, Oxford Diffraction Ltd.,Version 1.171.26'
_computing_data_collection 'CrysAlis CCD, Oxford Diffraction Ltd.,Version 1.171.26'
_computing_data_reduction 'CrysAlis RED, Oxford Diffraction Ltd.,Version 1.171.26'
_computing_molecular_graphics 'PLATON_(Spek, 1998)'
_computing_publication_material 'SHELXL-97 (Sheldrick, 1997)'
_computing_structure_refinement 'SHELXL-97 (Sheldrick, 1997)'
_computing_structure_solution 'SIR-97_(Altomare & al., 1998)'
_diffrn_ambient_temperature 120(2)
_diffrn_detector_area_resol_mean 19.64
_diffrn_measured_fraction_theta_full 0.945
_diffrn_measured_fraction_theta_max 0.945
_diffrn_measurement_device_type 'CCD Saphire 3 Xcalibur'
_diffrn_measurement_method 'omega scan'
_diffrn_radiation_monochromator graphite
_diffrn_radiation_source 'fine-focus sealed tube'
_diffrn_radiation_type MoK\a
_diffrn_radiation_wavelength 0.71073
_diffrn_reflns_av_R_equivalents 0.0357
_diffrn_reflns_av_sigmaI/netI 0.0418
_diffrn_reflns_limit_h_max 14
_diffrn_reflns_limit_h_min -14
_diffrn_reflns_limit_k_max 20
_diffrn_reflns_limit_k_min -20
_diffrn_reflns_limit_l_max 15
_diffrn_reflns_limit_l_min -15
_diffrn_reflns_number 29557
_diffrn_reflns_theta_full 27.00
_diffrn_reflns_theta_max 27.00
_diffrn_reflns_theta_min 2.72
_exptl_absorpt_coefficient_mu 0.082
_exptl_absorpt_correction_type none
_exptl_crystal_colour colourless
_exptl_crystal_density_diffrn 1.187
_exptl_crystal_density_method 'not measured'
_exptl_crystal_description prism
_exptl_crystal_F_000 864
_exptl_crystal_size_max 0.25
_exptl_crystal_size_mid 0.08
_exptl_crystal_size_min 0.08
_refine_diff_density_max 0.148
_refine_diff_density_min -0.141
_refine_diff_density_rms 0.029
_refine_ls_abs_structure_details 'Flack H D (1983), Acta Cryst. A39, 876-881'
_refine_ls_abs_structure_Flack -0.6(5)
_refine_ls_extinction_coef 0.0034(5)
_refine_ls_extinction_expression Fc^*^=kFc[1+0.001xFc^2^\l^3^/sin(2\q)]^-1/4^
_refine_ls_extinction_method SHELXL
_refine_ls_goodness_of_fit_ref 0.903
_refine_ls_hydrogen_treatment mixed
_refine_ls_matrix_type full
_refine_ls_number_parameters 506
_refine_ls_number_reflns 8985
_refine_ls_number_restraints 1
_refine_ls_restrained_S_all 0.903
_refine_ls_R_factor_all 0.0477
_refine_ls_R_factor_gt 0.0294
_refine_ls_shift/su_max 0.000
_refine_ls_shift/su_mean 0.000
_refine_ls_structure_factor_coef Fsqd
_refine_ls_weighting_details 'calc w=1/[\s^2^(Fo^2^)+(0.0403P)^2^+0.0000P] where P=(Fo^2^+2Fc^2^)/3'
_refine_ls_weighting_scheme calc
_refine_ls_wR_factor_gt 0.0631
_refine_ls_wR_factor_ref 0.0672
_reflns_number_gt 6810
_reflns_number_total 8985
_reflns_threshold_expression >2sigma(I)
_cod_data_source_file ol303213r_si_003.cif
_cod_data_source_block elgr2
_cod_depositor_comments
;
The following automatic conversions were performed:

data item '_symmetry_cell_setting' value 'Monoclinic' was changed to
'monoclinic' in accordance with the
/home/saulius/struct/COD-crude-data/automatic-downloads/DataCite-retrospective/ACS/depositions/lib/dictionaries/cif_core.dic
dictionary named 'cif_core.dic' version 2.4.2 last updated on
2011-04-26.

Automatic conversion script
Id: cif_fix_values 6909 2019-04-08 15:41:33Z antanas 

2022-05-28
Z value and formula fixed to values more according to usual
chemical conventions.                 miguel
;
_cod_original_formula_sum 'C45 H69 N3 O9'
_cod_original_formula_weight 796.03
_cod_original_formula_units_Z 2
_cod_original_sg_symbol_H-M P21
_cod_database_code 1556129

loop_
_symmetry_equiv_pos_as_xyz
'x, y, z'
'-x, y+1/2, -z'

loop_
_atom_site_label
_atom_site_type_symbol
_atom_site_fract_x
_atom_site_fract_y
_atom_site_fract_z
_atom_site_U_iso_or_equiv
_atom_site_adp_type
_atom_site_occupancy
_atom_site_symmetry_multiplicity
_atom_site_calc_flag
_atom_site_refinement_flags
N1A N 0.05213(9) 0.21519(7) -0.12230(9) 0.0231(3) Uani 1 1 d .
O1A O 0.16957(10) 0.28532(8) -0.22170(10) 0.0508(3) Uani 1 1 d .
O2A O 0.16087(10) 0.14610(7) -0.22168(9) 0.0424(3) Uani 1 1 d .
O3A O 0.03832(9) 0.41206(6) -0.16031(9) 0.0348(3) Uani 1 1 d .
H3X H 0.0879(15) 0.3768(11) -0.1927(15) 0.050 Uiso 1 1 d .
C1A C 0.10714(14) 0.08351(10) -0.16646(15) 0.042 Uani 1 1 d .
H1A1 H 0.1690 0.0511 -0.1160 0.050 Uiso 1 1 calc R
H1A2 H 0.0600 0.0449 -0.2210 0.050 Uiso 1 1 calc R
C2A C 0.02646(11) 0.12790(8) -0.10084(12) 0.0263(3) Uani 1 1 d .
H2A H 0.0532 0.1154 -0.0202 0.032 Uiso 1 1 calc R
C3A C 0.02131(11) 0.28401(8) -0.05471(11) 0.0229(3) Uani 1 1 d .
H3A H -0.0350 0.2608 -0.0106 0.027 Uiso 1 1 calc R
C4A C -0.04437(11) 0.35749(8) -0.12410(11) 0.0240(3) Uani 1 1 d .
C5A C -0.10929(12) 0.41042(9) -0.05276(11) 0.0288(3) Uani 1 1 d .
H5A1 H -0.1636 0.3744 -0.0209 0.035 Uiso 1 1 calc R
H5A2 H -0.0503 0.4345 0.0093 0.035 Uiso 1 1 calc R
C6A C -0.18117(13) 0.48081(10) -0.11799(12) 0.0353(4) Uani 1 1 d .
H6A1 H -0.2239 0.5119 -0.0690 0.042 Uiso 1 1 calc R
H6A2 H -0.1265 0.5199 -0.1445 0.042 Uiso 1 1 calc R
C7A C -0.27043(14) 0.44663(10) -0.21632(13) 0.0391(4) Uani 1 1 d .
H7A1 H -0.3302 0.4123 -0.1895 0.047 Uiso 1 1 calc R
H7A2 H -0.3126 0.4934 -0.2599 0.047 Uiso 1 1 calc R
C8A C -0.20846(13) 0.39425(11) -0.28948(12) 0.0383(4) Uani 1 1 d .
H8A1 H -0.1558 0.4303 -0.3233 0.046 Uiso 1 1 calc R
H8A2 H -0.2689 0.3697 -0.3500 0.046 Uiso 1 1 calc R
C9A C -0.13481(12) 0.32466(9) -0.22466(12) 0.0297(3) Uani 1 1 d .
H9A1 H -0.0917 0.2945 -0.2743 0.036 Uiso 1 1 calc R
H9A2 H -0.1889 0.2846 -0.1991 0.036 Uiso 1 1 calc R
C10A C 0.12935(13) 0.22180(10) -0.18907(12) 0.0328(4) Uani 1 1 d .
C11A C -0.10260(12) 0.10581(9) -0.13847(13) 0.0315(4) Uani 1 1 d .
H11A H -0.1437 0.1259 -0.2084 0.038 Uiso 1 1 calc R
C12A C -0.16170(14) 0.06035(11) -0.08016(16) 0.0466(5) Uani 1 1 d .
H12A H -0.1228 0.0395 -0.0100 0.056 Uiso 1 1 calc R
H12B H -0.2434 0.0483 -0.1081 0.056 Uiso 1 1 calc R
C13A C 0.13341(12) 0.31249(9) 0.02909(12) 0.0324(4) Uani 1 1 d .
H13A H 0.1914 0.3360 -0.0118 0.039 Uiso 1 1 calc R
H13B H 0.1110 0.3572 0.0761 0.039 Uiso 1 1 calc R
C14A C 0.19142(13) 0.24310(9) 0.10160(13) 0.0346(4) Uani 1 1 d .
H14A H 0.1504 0.2210 0.1545 0.041 Uiso 1 1 calc R
C15A C 0.29550(13) 0.21079(11) 0.09693(15) 0.0491(4) Uani 1 1 d .
H15A H 0.3389 0.2315 0.0450 0.059 Uiso 1 1 calc R
H15B H 0.3273 0.1667 0.1455 0.059 Uiso 1 1 calc R
N1B N -0.20911(9) 0.21496(7) 0.25401(9) 0.0242(3) Uani 1 1 d .
O1B O -0.06613(9) 0.29516(7) 0.19635(9) 0.0384(3) Uani 1 1 d .
O2B O -0.05775(9) 0.15566(7) 0.19669(9) 0.0409(3) Uani 1 1 d .
O3B O -0.23335(9) 0.41198(6) 0.22050(8) 0.0301(2) Uani 1 1 d .
H3Y H -0.1748(16) 0.3866(12) 0.2033(15) 0.050 Uiso 1 1 d .
C1B C -0.11492(15) 0.08911(10) 0.24438(15) 0.047 Uani 1 1 d .
H1B1 H -0.0647 0.0707 0.3154 0.056 Uiso 1 1 calc R
H1B2 H -0.1297 0.0409 0.1934 0.056 Uiso 1 1 calc R
C2B C -0.23291(13) 0.12564(9) 0.26280(12) 0.0302(3) Uani 1 1 d .
H2B H -0.2430 0.1124 0.3395 0.036 Uiso 1 1 calc R
C3B C -0.27102(11) 0.27867(8) 0.30650(11) 0.0228(3) Uani 1 1 d .
H3B H -0.3404 0.2502 0.3278 0.027 Uiso 1 1 calc R
C4B C -0.32331(11) 0.35181(8) 0.22845(11) 0.0236(3) Uani 1 1 d .
C5B C -0.41711(12) 0.39761(9) 0.27717(11) 0.0285(3) Uani 1 1 d .
H5B1 H -0.4787 0.3575 0.2892 0.034 Uiso 1 1 calc R
H5B2 H -0.3791 0.4213 0.3499 0.034 Uiso 1 1 calc R
C6B C -0.47628(13) 0.46740(9) 0.20146(12) 0.0326(4) Uani 1 1 d .
H6B1 H -0.5372 0.4950 0.2353 0.039 Uiso 1 1 calc R
H6B2 H -0.4158 0.5095 0.1930 0.039 Uiso 1 1 calc R
C7B C -0.53462(14) 0.43332(10) 0.08825(13) 0.0376(4) Uani 1 1 d .
H7B1 H -0.5696 0.4797 0.0394 0.045 Uiso 1 1 calc R
H7B2 H -0.5996 0.3946 0.0958 0.045 Uiso 1 1 calc R
C8B C -0.44322(13) 0.38769(10) 0.03681(12) 0.0361(4) Uani 1 1 d .
H8B1 H -0.3833 0.4280 0.0216 0.043 Uiso 1 1 calc R
H8B2 H -0.4835 0.3629 -0.0346 0.043 Uiso 1 1 calc R
C9B C -0.38027(12) 0.31892(9) 0.11275(11) 0.0289(3) Uani 1 1 d .
H9B1 H -0.3177 0.2936 0.0788 0.035 Uiso 1 1 calc R
H9B2 H -0.4386 0.2749 0.1198 0.035 Uiso 1 1 calc R
C10B C -0.10915(13) 0.22867(10) 0.21614(11) 0.0298(3) Uani 1 1 d .
C11B C -0.33999(15) 0.09734(10) 0.18075(13) 0.0413(4) Uani 1 1 d .
H11B H -0.3457 0.1121 0.1053 0.050 Uiso 1 1 calc R
C12B C -0.42679(16) 0.05329(12) 0.20650(17) 0.0525(5) Uani 1 1 d .
H12C H -0.4236 0.0376 0.2812 0.063 Uiso 1 1 calc R
H12D H -0.4927 0.0371 0.1504 0.063 Uiso 1 1 calc R
C13B C -0.18940(12) 0.30752(9) 0.41505(11) 0.0282(3) Uani 1 1 d .
H13C H -0.1180 0.3348 0.3979 0.034 Uiso 1 1 calc R
H13D H -0.2321 0.3492 0.4513 0.034 Uiso 1 1 calc R
C14B C -0.15118(13) 0.23684(9) 0.49314(11) 0.0301(3) Uani 1 1 d .
H14B H -0.2104 0.2104 0.5246 0.036 Uiso 1 1 calc R
C15B C -0.04133(13) 0.20852(11) 0.52151(13) 0.0405(4) Uani 1 1 d .
H15C H 0.0203 0.2334 0.4917 0.049 Uiso 1 1 calc R
H15D H -0.0237 0.1632 0.5717 0.049 Uiso 1 1 calc R
N1C N -0.58954(9) 0.20462(7) 0.55025(9) 0.0251(3) Uani 1 1 d .
O1C O -0.42841(9) 0.27750(7) 0.51460(10) 0.0441(3) Uani 1 1 d .
O2C O -0.44160(9) 0.13914(7) 0.49451(10) 0.0453(3) Uani 1 1 d .
O3C O -0.58186(8) 0.40359(7) 0.53597(9) 0.0314(2) Uani 1 1 d .
H3Z H -0.5218(15) 0.3744(11) 0.5259(15) 0.050 Uiso 1 1 d .
C1C C -0.52813(15) 0.07560(11) 0.50268(18) 0.055 Uani 1 1 d .
H1C1 H -0.4900 0.0291 0.5495 0.066 Uiso 1 1 calc R
H1C2 H -0.5639 0.0535 0.4284 0.066 Uiso 1 1 calc R
C2C C -0.62273(12) 0.11639(8) 0.55426(12) 0.0295(3) Uani 1 1 d .
H2C H -0.6128 0.0982 0.6331 0.035 Uiso 1 1 calc R
C3C C -0.64625(11) 0.27065(8) 0.60379(11) 0.0219(3) Uani 1 1 d .
H3C H -0.7219 0.2467 0.6183 0.026 Uiso 1 1 calc R
C4C C -0.68184(11) 0.34873(8) 0.52959(11) 0.0234(3) Uani 1 1 d .
C5C C -0.77534(12) 0.39902(9) 0.57251(11) 0.0273(3) Uani 1 1 d .
H5C1 H -0.7415 0.4178 0.6489 0.033 Uiso 1 1 calc R
H5C2 H -0.8445 0.3629 0.5751 0.033 Uiso 1 1 calc R
C6C C -0.81737(13) 0.47473(9) 0.50020(12) 0.0342(4) Uani 1 1 d .
H6C1 H -0.8802 0.5041 0.5293 0.041 Uiso 1 1 calc R
H6C2 H -0.7499 0.5137 0.5030 0.041 Uiso 1 1 calc R
C7C C -0.86596(14) 0.44908(10) 0.38099(13) 0.0414(4) Uani 1 1 d .
H7C1 H -0.9384 0.4148 0.3770 0.050 Uiso 1 1 calc R
H7C2 H -0.8883 0.4993 0.3349 0.050 Uiso 1 1 calc R
C8C C -0.77334(15) 0.39969(11) 0.33643(12) 0.0411(4) Uani 1 1 d .
H8C1 H -0.7045 0.4361 0.3332 0.049 Uiso 1 1 calc R
H8C2 H -0.8080 0.3809 0.2602 0.049 Uiso 1 1 calc R
C9C C -0.73043(13) 0.32396(9) 0.40870(11) 0.0313(3) Uani 1 1 d .
H9C1 H -0.6672 0.2952 0.3795 0.038 Uiso 1 1 calc R
H9C2 H -0.7974 0.2846 0.4052 0.038 Uiso 1 1 calc R
C10C C -0.48379(13) 0.21367(10) 0.52080(12) 0.0332(3) Uani 1 1 d .
C11C C -0.74591(13) 0.09663(10) 0.49303(13) 0.0353(4) Uani 1 1 d .
H11C H -0.7720 0.1189 0.4208 0.042 Uiso 1 1 calc R
C12C C -0.82025(14) 0.04968(10) 0.53465(16) 0.0446(4) Uani 1 1 d .
H12E H -0.7961 0.0268 0.6067 0.054 Uiso 1 1 calc R
H12F H -0.8979 0.0388 0.4925 0.054 Uiso 1 1 calc R
C13C C -0.56847(12) 0.29259(9) 0.71761(11) 0.0285(3) Uani 1 1 d .
H13E H -0.4913 0.3149 0.7067 0.034 Uiso 1 1 calc R
H13F H -0.6084 0.3370 0.7520 0.034 Uiso 1 1 calc R
C14C C -0.54557(13) 0.22016(10) 0.79465(11) 0.0332(3) Uani 1 1 d .
H14C H -0.6131 0.1931 0.8117 0.040 Uiso 1 1 calc R
C15C C -0.44101(14) 0.19067(11) 0.84075(15) 0.0504(5) Uani 1 1 d .
H15E H -0.3710 0.2158 0.8261 0.061 Uiso 1 1 calc R
H15F H -0.4350 0.1441 0.8890 0.061 Uiso 1 1 calc R

loop_
_atom_site_aniso_label
_atom_site_aniso_U_11
_atom_site_aniso_U_22
_atom_site_aniso_U_33
_atom_site_aniso_U_23
_atom_site_aniso_U_13
_atom_site_aniso_U_12
N1A 0.0259(5) 0.0215(6) 0.0246(6) -0.0019(5) 0.0112(5) -0.0020(5)
O1A 0.0546(7) 0.0441(8) 0.0663(8) 0.0186(6) 0.0414(7) 0.0100(6)
O2A 0.0528(7) 0.0396(7) 0.0417(6) 0.0014(5) 0.0257(6) 0.0149(5)
O3A 0.0344(5) 0.0252(6) 0.0473(6) 0.0067(5) 0.0146(5) -0.0043(5)
C1A 0.038 0.032 0.059 -0.014 0.017 0.001
C2A 0.0265(7) 0.0210(8) 0.0305(8) 0.0002(6) 0.0042(6) -0.0010(6)
C3A 0.0266(6) 0.0205(8) 0.0227(7) -0.0023(6) 0.0078(6) -0.0021(5)
C4A 0.0274(7) 0.0215(8) 0.0236(7) 0.0001(6) 0.0064(6) -0.0034(6)
C5A 0.0314(7) 0.0254(8) 0.0282(7) -0.0043(6) 0.0029(6) -0.0009(6)
C6A 0.0403(9) 0.0269(9) 0.0378(9) -0.0042(7) 0.0060(7) 0.0060(7)
C7A 0.0388(8) 0.0397(10) 0.0350(9) 0.0022(7) -0.0011(7) 0.0088(7)
C8A 0.0416(8) 0.0409(10) 0.0288(8) 0.0009(7) -0.0009(7) 0.0053(7)
C9A 0.0342(7) 0.0296(9) 0.0250(7) -0.0028(6) 0.0053(6) 0.0008(6)
C10A 0.0335(7) 0.0346(10) 0.0327(8) 0.0051(7) 0.0125(7) 0.0071(7)
C11A 0.0301(7) 0.0218(8) 0.0414(9) -0.0044(7) 0.0042(7) 0.0002(6)
C12A 0.0380(9) 0.0390(10) 0.0651(12) -0.0007(9) 0.0159(9) -0.0052(8)
C13A 0.0340(7) 0.0288(8) 0.0313(8) -0.0051(6) -0.0007(7) -0.0003(7)
C14A 0.0337(8) 0.0348(9) 0.0317(8) -0.0011(7) -0.0012(7) -0.0001(6)
C15A 0.0342(8) 0.0425(10) 0.0654(11) -0.0005(9) -0.0015(8) 0.0005(8)
N1B 0.0279(6) 0.0206(6) 0.0261(6) -0.0021(5) 0.0098(5) 0.0017(5)
O1B 0.0365(5) 0.0362(7) 0.0475(7) 0.0012(5) 0.0205(5) -0.0007(5)
O2B 0.0465(6) 0.0350(7) 0.0481(7) 0.0025(5) 0.0257(6) 0.0123(5)
O3B 0.0305(5) 0.0244(6) 0.0377(6) 0.0012(4) 0.0123(5) -0.0045(4)
C1B 0.058 0.033 0.055 0.006 0.027 0.016
C2B 0.0422(8) 0.0199(8) 0.0299(8) 0.0018(6) 0.0104(7) 0.0015(6)
C3B 0.0237(6) 0.0235(8) 0.0228(7) -0.0029(6) 0.0082(6) -0.0009(6)
C4B 0.0264(7) 0.0182(7) 0.0271(7) 0.0001(6) 0.0074(6) -0.0026(6)
C5B 0.0307(7) 0.0262(8) 0.0300(8) -0.0016(7) 0.0097(6) 0.0015(6)
C6B 0.0344(8) 0.0273(9) 0.0372(9) 0.0005(7) 0.0098(7) 0.0072(6)
C7B 0.0383(8) 0.0331(9) 0.0384(9) 0.0043(7) 0.0011(7) 0.0082(7)
C8B 0.0447(9) 0.0323(9) 0.0282(8) 0.0009(7) 0.0007(7) 0.0083(7)
C9B 0.0343(7) 0.0258(8) 0.0262(7) -0.0001(6) 0.0051(6) 0.0025(6)
C10B 0.0332(8) 0.0324(9) 0.0260(8) -0.0020(7) 0.0113(6) 0.0050(7)
C11B 0.0616(11) 0.0260(9) 0.0334(9) -0.0027(7) 0.0034(8) -0.0044(8)
C12B 0.0497(10) 0.0490(12) 0.0563(12) -0.0104(9) 0.0055(9) -0.0064(9)
C13B 0.0303(7) 0.0288(8) 0.0255(7) -0.0057(6) 0.0058(6) -0.0002(6)
C14B 0.0311(8) 0.0370(9) 0.0223(7) -0.0035(6) 0.0059(6) 0.0017(6)
C15B 0.0373(8) 0.0425(10) 0.0382(9) -0.0031(8) -0.0003(7) 0.0061(8)
N1C 0.0250(6) 0.0217(7) 0.0312(6) -0.0024(5) 0.0115(5) -0.0001(5)
O1C 0.0348(6) 0.0379(7) 0.0667(8) 0.0023(6) 0.0267(6) -0.0030(5)
O2C 0.0397(6) 0.0373(7) 0.0655(8) -0.0087(6) 0.0262(6) 0.0065(5)
O3C 0.0285(5) 0.0240(6) 0.0422(6) 0.0033(5) 0.0087(5) -0.0049(4)
C1C 0.044 0.034 0.090 -0.024 0.024 0.001
C2C 0.0325(8) 0.0185(8) 0.0374(9) -0.0017(6) 0.0072(7) 0.0002(6)
C3C 0.0229(6) 0.0209(7) 0.0234(7) -0.0016(6) 0.0078(6) -0.0001(6)
C4C 0.0253(7) 0.0216(7) 0.0249(7) 0.0004(6) 0.0086(6) -0.0041(6)
C5C 0.0307(7) 0.0236(8) 0.0273(7) 0.0009(6) 0.0056(6) 0.0009(6)
C6C 0.0360(8) 0.0254(8) 0.0396(9) 0.0025(7) 0.0044(7) 0.0040(6)
C7C 0.0463(9) 0.0349(9) 0.0376(9) 0.0095(7) -0.0038(8) 0.0018(8)
C8C 0.0607(10) 0.0376(9) 0.0227(8) 0.0029(7) 0.0032(7) -0.0021(8)
C9C 0.0409(8) 0.0291(8) 0.0250(7) 0.0000(6) 0.0092(7) -0.0014(6)
C10C 0.0319(8) 0.0335(9) 0.0373(9) -0.0027(7) 0.0140(7) 0.0050(8)
C11C 0.0412(8) 0.0244(8) 0.0367(9) -0.0050(7) -0.0004(7) 0.0003(7)
C12C 0.0348(8) 0.0346(10) 0.0635(12) -0.0093(9) 0.0081(8) -0.0016(8)
C13C 0.0319(7) 0.0275(8) 0.0243(7) -0.0026(6) 0.0017(6) -0.0023(6)
C14C 0.0373(8) 0.0328(9) 0.0277(8) -0.0011(7) 0.0024(7) 0.0001(7)
C15C 0.0469(10) 0.0359(10) 0.0591(11) 0.0066(8) -0.0106(9) -0.0001(8)

loop_
_atom_type_symbol
_atom_type_description
_atom_type_scat_dispersion_real
_atom_type_scat_dispersion_imag
_atom_type_scat_source
C C 0.0033 0.0016 'International Tables Vol C Tables 4.2.6.8 and 6.1.1.4'
H H 0.0000 0.0000 'International Tables Vol C Tables 4.2.6.8 and 6.1.1.4'
N N 0.0061 0.0033 'International Tables Vol C Tables 4.2.6.8 and 6.1.1.4'
O O 0.0106 0.0060 'International Tables Vol C Tables 4.2.6.8 and 6.1.1.4'

loop_
_geom_angle_atom_site_label_1
_geom_angle_atom_site_label_2
_geom_angle_atom_site_label_3
_geom_angle
C10A N1A C2A 111.80(12)
C10A N1A C3A 124.02(12)
C2A N1A C3A 122.28(11)
C10A O2A C1A 108.82(12)
C4A O3A H3X 105.1(11)
O2A C1A C2A 107.13(12)
O2A C1A H1A1 110.3
C2A C1A H1A1 110.3
O2A C1A H1A2 110.3
C2A C1A H1A2 110.3
H1A1 C1A H1A2 108.5
N1A C2A C11A 113.10(11)
N1A C2A C1A 100.58(12)
C11A C2A C1A 113.17(12)
N1A C2A H2A 109.9
C11A C2A H2A 109.9
C1A C2A H2A 109.9
N1A C3A C13A 109.74(11)
N1A C3A C4A 113.76(10)
C13A C3A C4A 112.64(11)
N1A C3A H3A 106.7
C13A C3A H3A 106.7
C4A C3A H3A 106.7
O3A C4A C5A 105.93(11)
O3A C4A C9A 109.78(11)
C5A C4A C9A 109.20(11)
O3A C4A C3A 111.07(10)
C5A C4A C3A 110.07(11)
C9A C4A C3A 110.67(11)
C6A C5A C4A 112.54(12)
C6A C5A H5A1 109.1
C4A C5A H5A1 109.1
C6A C5A H5A2 109.1
C4A C5A H5A2 109.1
H5A1 C5A H5A2 107.8
C7A C6A C5A 110.78(12)
C7A C6A H6A1 109.5
C5A C6A H6A1 109.5
C7A C6A H6A2 109.5
C5A C6A H6A2 109.5
H6A1 C6A H6A2 108.1
C8A C7A C6A 110.79(12)
C8A C7A H7A1 109.5
C6A C7A H7A1 109.5
C8A C7A H7A2 109.5
C6A C7A H7A2 109.5
H7A1 C7A H7A2 108.1
C7A C8A C9A 111.82(12)
C7A C8A H8A1 109.3
C9A C8A H8A1 109.3
C7A C8A H8A2 109.3
C9A C8A H8A2 109.3
H8A1 C8A H8A2 107.9
C8A C9A C4A 112.37(12)
C8A C9A H9A1 109.1
C4A C9A H9A1 109.1
C8A C9A H9A2 109.1
C4A C9A H9A2 109.1
H9A1 C9A H9A2 107.9
O1A C10A N1A 127.95(15)
O1A C10A O2A 120.62(14)
N1A C10A O2A 111.42(14)
C12A C11A C2A 123.54(14)
C12A C11A H11A 118.2
C2A C11A H11A 118.2
C11A C12A H12A 120.0
C11A C12A H12B 120.0
H12A C12A H12B 120.0
C14A C13A C3A 112.69(12)
C14A C13A H13A 109.1
C3A C13A H13A 109.1
C14A C13A H13B 109.1
C3A C13A H13B 109.1
H13A C13A H13B 107.8
C15A C14A C13A 124.28(16)
C15A C14A H14A 117.9
C13A C14A H14A 117.9
C14A C15A H15A 120.0
C14A C15A H15B 120.0
H15A C15A H15B 120.0
C10B N1B C2B 111.79(11)
C10B N1B C3B 124.38(12)
C2B N1B C3B 122.19(11)
C10B O2B C1B 108.48(11)
C4B O3B H3Y 108.2(12)
O2B C1B C2B 105.50(12)
O2B C1B H1B1 110.6
C2B C1B H1B1 110.6
O2B C1B H1B2 110.6
C2B C1B H1B2 110.6
H1B1 C1B H1B2 108.8
N1B C2B C11B 112.76(12)
N1B C2B C1B 100.31(12)
C11B C2B C1B 114.23(14)
N1B C2B H2B 109.7
C11B C2B H2B 109.7
C1B C2B H2B 109.7
N1B C3B C13B 109.33(10)
N1B C3B C4B 114.27(11)
C13B C3B C4B 113.47(11)
N1B C3B H3B 106.4
C13B C3B H3B 106.4
C4B C3B H3B 106.4
O3B C4B C5B 106.21(11)
O3B C4B C9B 110.00(11)
C5B C4B C9B 109.47(11)
O3B C4B C3B 111.13(10)
C5B C4B C3B 109.39(11)
C9B C4B C3B 110.54(11)
C6B C5B C4B 111.91(11)
C6B C5B H5B1 109.2
C4B C5B H5B1 109.2
C6B C5B H5B2 109.2
C4B C5B H5B2 109.2
H5B1 C5B H5B2 107.9
C7B C6B C5B 110.72(12)
C7B C6B H6B1 109.5
C5B C6B H6B1 109.5
C7B C6B H6B2 109.5
C5B C6B H6B2 109.5
H6B1 C6B H6B2 108.1
C6B C7B C8B 110.29(12)
C6B C7B H7B1 109.6
C8B C7B H7B1 109.6
C6B C7B H7B2 109.6
C8B C7B H7B2 109.6
H7B1 C7B H7B2 108.1
C7B C8B C9B 111.75(12)
C7B C8B H8B1 109.3
C9B C8B H8B1 109.3
C7B C8B H8B2 109.3
C9B C8B H8B2 109.3
H8B1 C8B H8B2 107.9
C8B C9B C4B 112.18(12)
C8B C9B H9B1 109.2
C4B C9B H9B1 109.2
C8B C9B H9B2 109.2
C4B C9B H9B2 109.2
H9B1 C9B H9B2 107.9
O1B C10B N1B 128.47(14)
O1B C10B O2B 120.76(13)
N1B C10B O2B 110.73(13)
C12B C11B C2B 123.97(16)
C12B C11B H11B 118.0
C2B C11B H11B 118.0
C11B C12B H12C 120.0
C11B C12B H12D 120.0
H12C C12B H12D 120.0
C14B C13B C3B 112.16(12)
C14B C13B H13C 109.2
C3B C13B H13C 109.2
C14B C13B H13D 109.2
C3B C13B H13D 109.2
H13C C13B H13D 107.9
C15B C14B C13B 124.76(15)
C15B C14B H14B 117.6
C13B C14B H14B 117.6
C14B C15B H15C 120.0
C14B C15B H15D 120.0
H15C C15B H15D 120.0
C10C N1C C2C 111.57(12)
C10C N1C C3C 123.49(12)
C2C N1C C3C 122.52(11)
C10C O2C C1C 108.83(12)
C4C O3C H3Z 108.1(12)
O2C C1C C2C 106.68(13)
O2C C1C H1C1 110.4
C2C C1C H1C1 110.4
O2C C1C H1C2 110.4
C2C C1C H1C2 110.4
H1C1 C1C H1C2 108.6
N1C C2C C11C 114.36(12)
N1C C2C C1C 100.90(12)
C11C C2C C1C 112.38(13)
N1C C2C H2C 109.6
C11C C2C H2C 109.6
C1C C2C H2C 109.6
N1C C3C C13C 110.37(10)
N1C C3C C4C 113.75(11)
C13C C3C C4C 112.59(11)
N1C C3C H3C 106.5
C13C C3C H3C 106.5
C4C C3C H3C 106.5
O3C C4C C5C 105.55(11)
O3C C4C C9C 109.73(11)
C5C C4C C9C 109.64(11)
O3C C4C C3C 110.67(10)
C5C C4C C3C 109.88(11)
C9C C4C C3C 111.21(11)
C4C C5C C6C 112.26(12)
C4C C5C H5C1 109.2
C6C C5C H5C1 109.2
C4C C5C H5C2 109.2
C6C C5C H5C2 109.2
H5C1 C5C H5C2 107.9
C7C C6C C5C 111.02(13)
C7C C6C H6C1 109.4
C5C C6C H6C1 109.4
C7C C6C H6C2 109.4
C5C C6C H6C2 109.4
H6C1 C6C H6C2 108.0
C8C C7C C6C 110.44(12)
C8C C7C H7C1 109.6
C6C C7C H7C1 109.6
C8C C7C H7C2 109.6
C6C C7C H7C2 109.6
H7C1 C7C H7C2 108.1
C7C C8C C9C 111.67(13)
C7C C8C H8C1 109.3
C9C C8C H8C1 109.3
C7C C8C H8C2 109.3
C9C C8C H8C2 109.3
H8C1 C8C H8C2 107.9
C8C C9C C4C 111.70(12)
C8C C9C H9C1 109.3
C4C C9C H9C1 109.3
C8C C9C H9C2 109.3
C4C C9C H9C2 109.3
H9C1 C9C H9C2 107.9
O1C C10C N1C 128.34(14)
O1C C10C O2C 120.77(14)
N1C C10C O2C 110.88(13)
C12C C11C C2C 123.03(15)
C12C C11C H11C 118.5
C2C C11C H11C 118.5
C11C C12C H12E 120.0
C11C C12C H12F 120.0
H12E C12C H12F 120.0
C14C C13C C3C 113.29(11)
C14C C13C H13E 108.9
C3C C13C H13E 108.9
C14C C13C H13F 108.9
C3C C13C H13F 108.9
H13E C13C H13F 107.7
C15C C14C C13C 125.84(15)
C15C C14C H14C 117.1
C13C C14C H14C 117.1
C14C C15C H15E 120.0
C14C C15C H15F 120.0
H15E C15C H15F 120.0

loop_
_geom_bond_atom_site_label_1
_geom_bond_atom_site_label_2
_geom_bond_distance
N1A C10A 1.3344(18)
N1A C2A 1.4682(17)
N1A C3A 1.4719(17)
O1A C10A 1.2223(19)
O2A C10A 1.3535(18)
O2A C1A 1.425(2)
O3A C4A 1.4302(16)
O3A H3X 0.949(19)
C1A C2A 1.528(2)
C1A H1A1 0.9900
C1A H1A2 0.9900
C2A C11A 1.5003(18)
C2A H2A 1.0000
C3A C13A 1.5438(18)
C3A C4A 1.5582(18)
C3A H3A 1.0000
C4A C5A 1.525(2)
C4A C9A 1.5373(18)
C5A C6A 1.527(2)
C5A H5A1 0.9900
C5A H5A2 0.9900
C6A C7A 1.520(2)
C6A H6A1 0.9900
C6A H6A2 0.9900
C7A C8A 1.516(2)
C7A H7A1 0.9900
C7A H7A2 0.9900
C8A C9A 1.525(2)
C8A H8A1 0.9900
C8A H8A2 0.9900
C9A H9A1 0.9900
C9A H9A2 0.9900
C11A C12A 1.310(2)
C11A H11A 0.9500
C12A H12A 0.9500
C12A H12B 0.9500
C13A C14A 1.497(2)
C13A H13A 0.9900
C13A H13B 0.9900
C14A C15A 1.315(2)
C14A H14A 0.9500
C15A H15A 0.9500
C15A H15B 0.9500
N1B C10B 1.3441(18)
N1B C2B 1.4689(18)
N1B C3B 1.4711(17)
O1B C10B 1.2224(18)
O2B C10B 1.3567(18)
O2B C1B 1.443(2)
O3B C4B 1.4325(16)
O3B H3Y 0.850(18)
C1B C2B 1.536(2)
C1B H1B1 0.9900
C1B H1B2 0.9900
C2B C11B 1.492(2)
C2B H2B 1.0000
C3B C13B 1.5390(18)
C3B C4B 1.5587(18)
C3B H3B 1.0000
C4B C5B 1.5271(19)
C4B C9B 1.5364(19)
C5B C6B 1.526(2)
C5B H5B1 0.9900
C5B H5B2 0.9900
C6B C7B 1.521(2)
C6B H6B1 0.9900
C6B H6B2 0.9900
C7B C8B 1.523(2)
C7B H7B1 0.9900
C7B H7B2 0.9900
C8B C9B 1.5300(19)
C8B H8B1 0.9900
C8B H8B2 0.9900
C9B H9B1 0.9900
C9B H9B2 0.9900
C11B C12B 1.314(2)
C11B H11B 0.9500
C12B H12C 0.9500
C12B H12D 0.9500
C13B C14B 1.495(2)
C13B H13C 0.9900
C13B H13D 0.9900
C14B C15B 1.318(2)
C14B H14B 0.9500
C15B H15C 0.9500
C15B H15D 0.9500
N1C C10C 1.3454(18)
N1C C2C 1.4713(18)
N1C C3C 1.4713(17)
O1C C10C 1.2173(19)
O2C C10C 1.3560(18)
O2C C1C 1.442(2)
O3C C4C 1.4361(16)
O3C H3Z 0.864(18)
C1C C2C 1.517(2)
C1C H1C1 0.9900
C1C H1C2 0.9900
C2C C11C 1.4926(19)
C2C H2C 1.0000
C3C C13C 1.5415(18)
C3C C4C 1.5571(18)
C3C H3C 1.0000
C4C C5C 1.5237(19)
C4C C9C 1.5339(19)
C5C C6C 1.5266(19)
C5C H5C1 0.9900
C5C H5C2 0.9900
C6C C7C 1.519(2)
C6C H6C1 0.9900
C6C H6C2 0.9900
C7C C8C 1.518(2)
C7C H7C1 0.9900
C7C H7C2 0.9900
C8C C9C 1.529(2)
C8C H8C1 0.9900
C8C H8C2 0.9900
C9C H9C1 0.9900
C9C H9C2 0.9900
C11C C12C 1.320(2)
C11C H11C 0.9500
C12C H12E 0.9500
C12C H12F 0.9500
C13C C14C 1.491(2)
C13C H13E 0.9900
C13C H13F 0.9900
C14C C15C 1.306(2)
C14C H14C 0.9500
C15C H15E 0.9500
C15C H15F 0.9500

loop_
_geom_torsion_atom_site_label_1
_geom_torsion_atom_site_label_2
_geom_torsion_atom_site_label_3
_geom_torsion_atom_site_label_4
_geom_torsion
C10A O2A C1A C2A 5.09(15)
C10A N1A C2A C11A -119.58(13)
C3A N1A C2A C11A 75.53(15)
C10A N1A C2A C1A 1.41(14)
C3A N1A C2A C1A -163.48(11)
O2A C1A C2A N1A -3.83(14)
O2A C1A C2A C11A 117.11(13)
C10A N1A C3A C13A -61.99(16)
C2A N1A C3A C13A 101.03(13)
C10A N1A C3A C4A 65.23(15)
C2A N1A C3A C4A -131.75(12)
N1A C3A C4A O3A -82.26(13)
C13A C3A C4A O3A 43.44(15)
N1A C3A C4A C5A 160.74(11)
C13A C3A C4A C5A -73.56(14)
N1A C3A C4A C9A 39.94(15)
C13A C3A C4A C9A 165.64(12)
O3A C4A C5A C6A 63.02(14)
C9A C4A C5A C6A -55.15(15)
C3A C4A C5A C6A -176.82(11)
C4A C5A C6A C7A 57.05(16)
C5A C6A C7A C8A -55.78(18)
C6A C7A C8A C9A 55.22(18)
C7A C8A C9A C4A -55.05(17)
O3A C4A C9A C8A -61.84(15)
C5A C4A C9A C8A 53.89(16)
C3A C4A C9A C8A 175.20(12)
C2A N1A C10A O1A -179.22(14)
C3A N1A C10A O1A -14.6(2)
C2A N1A C10A O2A 1.71(15)
C3A N1A C10A O2A 166.29(11)
C1A O2A C10A O1A 176.52(14)
C1A O2A C10A N1A -4.34(16)
N1A C2A C11A C12A -137.06(16)
C1A C2A C11A C12A 109.38(18)
N1A C3A C13A C14A -56.46(16)
C4A C3A C13A C14A 175.70(12)
C3A C13A C14A C15A 111.13(17)
C10B O2B C1B C2B 17.70(16)
C10B N1B C2B C11B -111.39(14)
C3B N1B C2B C11B 82.63(16)
C10B N1B C2B C1B 10.53(15)
C3B N1B C2B C1B -155.45(11)
O2B C1B C2B N1B -16.44(15)
O2B C1B C2B C11B 104.44(15)
C10B N1B C3B C13B -63.91(16)
C2B N1B C3B C13B 100.27(14)
C10B N1B C3B C4B 64.50(15)
C2B N1B C3B C4B -131.32(12)
N1B C3B C4B O3B -81.20(13)
C13B C3B C4B O3B 45.07(15)
N1B C3B C4B C5B 161.84(11)
C13B C3B C4B C5B -71.88(14)
N1B C3B C4B C9B 41.23(15)
C13B C3B C4B C9B 167.50(11)
O3B C4B C5B C6B 62.86(14)
C9B C4B C5B C6B -55.86(15)
C3B C4B C5B C6B -177.12(11)
C4B C5B C6B C7B 58.33(16)
C5B C6B C7B C8B -56.97(17)
C6B C7B C8B C9B 55.47(17)
C7B C8B C9B C4B -54.76(17)
O3B C4B C9B C8B -62.43(15)
C5B C4B C9B C8B 53.92(16)
C3B C4B C9B C8B 174.48(12)
C2B N1B C10B O1B 177.71(14)
C3B N1B C10B O1B -16.7(2)
C2B N1B C10B O2B -0.10(15)
C3B N1B C10B O2B 165.51(11)
C1B O2B C10B O1B 170.51(14)
C1B O2B C10B N1B -11.47(15)
N1B C2B C11B C12B -129.84(17)
C1B C2B C11B C12B 116.48(19)
N1B C3B C13B C14B -57.25(15)
C4B C3B C13B C14B 173.91(12)
C3B C13B C14B C15B 112.29(16)
C10C O2C C1C C2C -8.41(19)
C10C N1C C2C C11C -130.24(14)
C3C N1C C2C C11C 66.86(17)
C10C N1C C2C C1C -9.39(16)
C3C N1C C2C C1C -172.28(12)
O2C C1C C2C N1C 10.34(17)
O2C C1C C2C C11C 132.59(15)
C10C N1C C3C C13C -63.04(16)
C2C N1C C3C C13C 97.82(13)
C10C N1C C3C C4C 64.62(15)
C2C N1C C3C C4C -134.52(12)
N1C C3C C4C O3C -83.41(13)
C13C C3C C4C O3C 43.09(15)
N1C C3C C4C C5C 160.41(10)
C13C C3C C4C C5C -73.09(14)
N1C C3C C4C C9C 38.83(15)
C13C C3C C4C C9C 165.33(11)
O3C C4C C5C C6C 62.88(14)
C9C C4C C5C C6C -55.24(15)
C3C C4C C5C C6C -177.76(11)
C4C C5C C6C C7C 56.77(16)
C5C C6C C7C C8C -55.96(17)
C6C C7C C8C C9C 55.93(18)
C7C C8C C9C C4C -55.87(17)
O3C C4C C9C C8C -60.99(15)
C5C C4C C9C C8C 54.51(16)
C3C C4C C9C C8C 176.24(12)
C2C N1C C10C O1C -176.32(15)
C3C N1C C10C O1C -13.6(2)
C2C N1C C10C O2C 4.82(16)
C3C N1C C10C O2C 167.52(12)
C1C O2C C10C O1C -176.46(16)
C1C O2C C10C N1C 2.49(18)
N1C C2C C11C C12C -134.09(16)
C1C C2C C11C C12C 111.65(18)
N1C C3C C13C C14C -58.56(15)
C4C C3C C13C C14C 173.15(12)
C3C C13C C14C C15C 121.50(17)
